data_1576875
loop_
_publ_author_name
'Wang, Jie'
'Chen, Xin'
'Huo, Jingyi'
'Yang, Jiong'
'Li, Longyu'
'Shi, Wendi'
'Bian, Ruibin'
'Zhao, Wenkai'
'Long, Guankui'
'Yao, Zhaoyang'
'Li, Chenxi'
'Wan, Xiangjian'
'Chen, Yongsheng'

_publ_section_title
;
 Synergistic Steric-Dipole Modulation via Stepwise Trifluoromethyl
 Substitution Enables Active-Layer Hierarchical Assembly and &gt;20% Power
 Conversion Efficiency in Organic Photovoltaic Devices
;
_journal_name_full 'Energy &amp; Environmental Science'
_journal_paper_doi 10.1039/D5EE07321A
_journal_year 2026
_chemical_formula_moiety 'C100 H106 F10 N8 O4 S4, 1[CHCl3]'
_chemical_formula_sum 'C101 H107 Cl3 F10 N8 O4 S4'
_chemical_formula_weight 1921.53
_space_group_crystal_system triclinic
_space_group_IT_number 2
_space_group_name_Hall '-P 1'
_space_group_name_H-M_alt 'P -1'
_atom_sites_solution_hydrogens mixed
_atom_sites_solution_primary dual
_audit_creation_date 2026-01-23
_audit_creation_method
;
Olex2 1.5
(compiled 2025.07.13 svn.rb7424aed for OlexSys, GUI svn.r7314)
;
_audit_update_record
;
2026-02-05 deposited with the CCDC.	2026-03-10 downloaded from the CCDC.
;
_cell_angle_alpha 99.692(4)
_cell_angle_beta 98.243(3)
_cell_angle_gamma 94.310(4)
_cell_formula_units_Z 2
_cell_length_a 12.8673(9)
_cell_length_b 16.3829(12)
_cell_length_c 23.2488(16)
_cell_measurement_reflns_used 7730
_cell_measurement_temperature 170.00
_cell_measurement_theta_max 47.16
_cell_measurement_theta_min 2.75
_cell_volume 4756.2(6)
_computing_cell_refinement 'SAINT V8.38A (Bruker, 2018)'
_computing_data_collection 'Bruker Apex3'
_computing_data_reduction 'SAINT V8.38A (Bruker, 2018)'
_computing_molecular_graphics 'Olex2 1.5 (Dolomanov et al., 2009)'
_computing_publication_material 'Olex2 1.5 (Dolomanov et al., 2009)'
_computing_structure_refinement 'SHELXL 2019/3 (Sheldrick, 2015)'
_computing_structure_solution 'SHELXT 2018/2 (Sheldrick, 2018)'
_diffrn_ambient_temperature 170.00
_diffrn_detector_area_resol_mean 7.9
_diffrn_detector_type 'CCD area detector'
_diffrn_measured_fraction_theta_full 0.999
_diffrn_measured_fraction_theta_max 0.999
_diffrn_measurement_device 'three-circle diffractometer'
_diffrn_measurement_device_type 'Bruker APEX-II CCD'
_diffrn_measurement_method '\f and \w scans'
_diffrn_radiation_type CuK\a
_diffrn_radiation_wavelength 1.54178
_diffrn_reflns_av_R_equivalents 0.0624
_diffrn_reflns_av_unetI/netI 0.0765
_diffrn_reflns_Laue_measured_fraction_full 0.999
_diffrn_reflns_Laue_measured_fraction_max 0.999
_diffrn_reflns_limit_h_max 11
_diffrn_reflns_limit_h_min -11
_diffrn_reflns_limit_k_max 14
_diffrn_reflns_limit_k_min -14
_diffrn_reflns_limit_l_max 21
_diffrn_reflns_limit_l_min -18
_diffrn_reflns_number 23262
_diffrn_reflns_point_group_measured_fraction_full 0.999
_diffrn_reflns_point_group_measured_fraction_max 0.999
_diffrn_reflns_theta_full 44.490
_diffrn_reflns_theta_max 44.490
_diffrn_reflns_theta_min 1.952
_diffrn_source_current 1.0
_diffrn_source_power 0.05
_diffrn_source_voltage 50.0
_diffrn_standards_number 0
_exptl_absorpt_coefficient_mu 2.327
_exptl_absorpt_correction_T_max 0.2910
_exptl_absorpt_correction_T_min 0.1461
_exptl_absorpt_correction_type multi-scan
_exptl_absorpt_process_details
;
SADABS-2016/2 (Bruker,2016/2) was used for absorption correction.
wR2(int) was 0.1314 before and 0.0794 after correction.
The Ratio of minimum to maximum transmission is 0.5021.
The \l/2 correction factor is Not present.
;
_exptl_crystal_colour brown
_exptl_crystal_colour_primary brown
_exptl_crystal_density_diffrn 1.342
_exptl_crystal_description needle
_exptl_crystal_F_000 2012
_exptl_crystal_size_max 0.17
_exptl_crystal_size_mid 0.11
_exptl_crystal_size_min 0.1
_refine_diff_density_max 1.057
_refine_diff_density_min -0.897
_refine_diff_density_rms 0.125
_refine_ls_extinction_method none
_refine_ls_goodness_of_fit_ref 1.199
_refine_ls_hydrogen_treatment constr
_refine_ls_matrix_type full
_refine_ls_number_parameters 1102
_refine_ls_number_reflns 7487
_refine_ls_number_restraints 1297
_refine_ls_restrained_S_all 1.225
_refine_ls_R_factor_all 0.2113
_refine_ls_R_factor_gt 0.1742
_refine_ls_shift/su_max 0.001
_refine_ls_shift/su_mean 0.000
_refine_ls_structure_factor_coef Fsqd
_refine_ls_weighting_details 'w=1/[\s^2^(Fo^2^)+(0.1000P)^2^+50.0000P] where P=(Fo^2^+2Fc^2^)/3'
_refine_ls_weighting_scheme calc
_refine_ls_wR_factor_gt 0.3995
_refine_ls_wR_factor_ref 0.4216
_reflns_Friedel_coverage 0.000
_reflns_number_gt 4964
_reflns_number_total 7487
_reflns_threshold_expression 'I > 2\s(I)'
_cod_data_source_file d5ee07321a2.cif
_cod_data_source_block che-6f
_cod_original_sg_symbol_H-M P-1
_cod_database_code 1576875
_shelx_shelxl_version_number 2019/3
_shelx_space_group_comment
;
The symmetry employed for this shelxl refinement is uniquely defined
by the following loop, which should always be used as a source of
symmetry information in preference to the above space-group names.
They are only intended as comments.
;
_shelx_estimated_absorpt_t_max 0.801
_shelx_estimated_absorpt_t_min 0.693
_olex2_refinement_description
;
1. Fixed Uiso
 At 1.2 times of:
  All C(H) groups, All C(H,H) groups
 At 1.5 times of:
  All C(H,H,H) groups
2. Restrained distances
 C55-C15 = C56-C55 = C57-C56 = C58-C57 = C59-C58 = C59-C60 = C61-C60 = C61-C62
 = C63-C62 = C63-C64 = C65-C64
 1.5 with sigma of 0.01
 C68-C67 = C69-C68 = C70-C69 = C71-C70 = C72-C67 = C73-C72 = C74-C73 = C74-C75
 = C76-C75 = C77-C76 = C80-C79 = C81-C80 = C82-C81 = C82-C83 = C79-C84 = C85-
 C84 = C86-C85 = C87-C86 = C88-C87 = C89-C88
 1.5 with sigma of 0.01
 C100-C99 = C98-C99 = C97-C98 = C97-C96 = C96-C95 = C95-C94 = C93-C94 = C93-
 C92 = C92-C91 = C91-C90
 1.5 with sigma of 0.01
 C75-C76
 1.5 with sigma of 0.01
 C54-C52
 1.5 with sigma of 0.01
 O4-C52 = O4-C51
 1.3 with sigma of 0.01
 O3-C51
 1.25 with sigma of 0.01
 C54-C52 = C52-C53
 1.5 with sigma of 0.01
 F10-C54
 1.35 with sigma of 0.02
 F9-C54 = F8-C54
 1.35 with sigma of 0.02
 F6-C53 = F5-C53 = F7-C53
 1.35 with sigma of 0.02
 F8-F10
 2.3 with sigma of 0.02
 F9-F10
 2.3 with sigma of 0.02
 F9-F8
 2.3 with sigma of 0.02
 N4-C43 = N4-C45 = N5-C46 = N5-C44
 1.35 with sigma of 0.02
 C8-C12
 1.5 with sigma of 0.01
 C77-C75
 2.4 with sigma of 0.04
 C100-C98
 2.5 with sigma of 0.04
 C99-C97
 2.5 with sigma of 0.04
 C98-C96
 2.5 with sigma of 0.04
 C89-C87
 2.4 with sigma of 0.04
 C77-C76 \\sim C76-C75 \\sim C75-C74
 with sigma of 0.02
 C58-C57 \\sim C59-C58 \\sim C57-C56
 with sigma of 0.02
3. Uiso/Uaniso restraints and constraints
C69 \\sim C72 \\sim C73 \\sim C70 \\sim C74 \\sim C71 \\sim C75 \\sim C76 \\sim
C77: within 3A with sigma of 0.01 and sigma for terminal atoms of 0.02 within 3A
C77 \\sim C76 \\sim C75 \\sim C74 \\sim C73 \\sim C72 \\sim C67 \\sim C66 \\sim
C68 \\sim C69 \\sim C70 \\sim C71: within 2A with sigma of 0.01 and sigma for
terminal atoms of 0.02 within 2A
C94 \\sim C96 \\sim C100 \\sim C98 \\sim C97 \\sim C95 \\sim C99: within 2A
with sigma of 0.01 and sigma for terminal atoms of 0.02 within 2A
C7 \\sim C6 \\sim C5 \\sim C4 \\sim C3 \\sim C2 \\sim C1 \\sim C12 \\sim C8
\\sim C9 \\sim F2 \\sim C10: within 3A with sigma of 0.01 and sigma for
terminal atoms of 0.02 within 3A
C85 \\sim C80 \\sim C86 \\sim C87 \\sim C81 \\sim C83 \\sim C82 \\sim C88 \\sim
C89: within 3A with sigma of 0.01 and sigma for terminal atoms of 0.02 within 3A
C56 \\sim C57 \\sim C60 \\sim C62 \\sim C61 \\sim C58 \\sim C64 \\sim C59 \\sim
C63 \\sim C65: within 3A with sigma of 0.01 and sigma for terminal atoms of
0.02 within 3A
C45 \\sim C46 \\sim C47 \\sim C48 \\sim C49 \\sim C50 \\sim O4 \\sim O3 \\sim
C51 \\sim F10 \\sim F7 \\sim F6 \\sim F9 \\sim F5 \\sim F8 \\sim C52 \\sim C54
\\sim C53: within 3A with sigma of 0.01 and sigma for terminal atoms of 0.02
within 3A
C37 \\sim C38 \\sim C33 \\sim C34 \\sim C35 \\sim C36: within 3A with sigma of
0.01 and sigma for terminal atoms of 0.02 within 3A
N4 \\sim N5 \\sim C46 \\sim C45 \\sim C50 \\sim C49 \\sim C48 \\sim C47 \\sim
C51 \\sim O3 \\sim O4 \\sim F5 \\sim C52 \\sim F7 \\sim F6 \\sim C53 \\sim F10
\\sim F9 \\sim F8 \\sim C54 \\sim C43 \\sim C20 \\sim C44 \\sim C23 \\sim C22
\\sim C21 \\sim C19 \\sim C18 \\sim N3 \\sim C17 \\sim C16 \\sim S2 \\sim C15
\\sim C14 \\sim S1 \\sim C24 \\sim C25 \\sim N6 \\sim C26 \\sim C27 \\sim S3
\\sim C28 \\sim C29 \\sim S4: within 2A with sigma of 0.01 and sigma for
terminal atoms of 0.02 within 2A
C92 \\sim C93 \\sim C94 \\sim C95 \\sim C96 \\sim C97 \\sim C98 \\sim C99 \\sim
C100 \\sim C91 \\sim C90: within 2A with sigma of 0.01 and sigma for terminal
atoms of 0.02 within 2A
Uanis(N4) \\sim Ueq, Uanis(C55) \\sim Ueq: with sigma of 0.02 and sigma for
terminal atoms of 0.04
Uanis(C91) \\sim Ueq: with sigma of 0.02 and sigma for terminal atoms of 0.04
Uanis(C93) \\sim Ueq: with sigma of 0.02 and sigma for terminal atoms of 0.04
4.a Riding coordinates:
 C66(H66A,H66B), C94(H94A,H94B), C83(H83A,H83B,H83C), C100(H10A,H10B,H10C),
 C98(H98A,H98B), C77(H77A,H77B,H77C)
4.b Ternary CH refined with riding coordinates:
 C79(H79), C67(H67), C52(H52)
4.c Secondary CH2 refined with riding coordinates:
 C90(H90A,H90B), C78(H78A,H78B), C55(H55A,H55B), C84(H84A,H84B), C68(H68A,
 H68B), C85(H85A,H85B), C69(H69A,H69B), C72(H72A,H72B), C56(H56A,H56B),
 C91(H91A,H91B), C80(H80A,H80B), C57(H57A,H57B), C92(H92A,H92B), C73(H73A,H73B),
  C86(H86A,H86B), C70(H70A,H70B), C60(H60A,H60B), C87(H87A,H87B), C62(H62A,
 H62B), C61(H61A,H61B), C81(H81A,H81B), C58(H58A,H58B), C64(H64A,H64B),
 C59(H59A,H59B), C63(H63A,H63B), C93(H93A,H93B), C74(H74A,H74B), C82(H82A,H82B),
  C96(H96A,H96B), C97(H97A,H97B), C95(H95A,H95B), C99(H99A,H99B), C88(H88A,
 H88B), C75(H75A,H75B), C76(H76A,H76B)
4.d Aromatic/amide H refined with riding coordinates:
 C50(H50), C48(H48), C47(H47), C30(H30), C37(H37), C34(H34), C13(H13), C3(H3),
 C6(H6)
4.e Fitted hexagon refined as free rotating group:
 C46(C45,C50,C49,C48,C47), C37(C36,C35,C34,C33,C38), C2(C3,C4,C5,C6,C7)
4.f Idealised Me refined as rotating group:
 C71(H71A,H71B,H71C), C65(H65A,H65B,H65C), C89(H89A,H89B,H89C)
;
_smtbx_masks_special_details
;
A solvent mask was calculated and 109 electrons were 
found in a volume of 431\%A^3^ in 2 voids per unit cell. 
This is consistent with the presence of 
1[CHCl3] per Asymmetric Unit 
which account for 36 electrons 
per unit cell.
;
_smtbx_masks_void_probe_radius 1.2
_smtbx_masks_void_truncation_radius 1.2
_olex2_submission_special_instructions 'No special instructions were received'

loop_
_space_group_symop_operation_xyz
'x, y, z'
'-x, -y, -z'

loop_
_atom_site_label
_atom_site_type_symbol
_atom_site_fract_x
_atom_site_fract_y
_atom_site_fract_z
_atom_site_U_iso_or_equiv
_atom_site_adp_type
_atom_site_occupancy
_atom_site_site_symmetry_order
_atom_site_calc_flag
_atom_site_refinement_flags_posn
_atom_site_refinement_flags_adp
_atom_site_refinement_flags_occupancy
_atom_site_disorder_assembly
_atom_site_disorder_group
S3 S 0.8720(3) 0.3462(3) 0.92984(17) 0.0909(14) Uani 1 1 d . U . . .
S4 S 1.1368(3) 0.5108(3) 0.92516(16) 0.0888(14) Uani 1 1 d . U . . .
S2 S 0.4150(3) 0.4279(3) 0.65329(17) 0.1000(16) Uani 1 1 d . U . . .
S1 S 0.5724(3) 0.6120(3) 0.58133(18) 0.1057(16) Uani 1 1 d . U . . .
N5 N 0.6410(10) 0.2924(9) 0.8504(6) 0.106(4) Uani 1 1 d D U . . .
N3 N 0.6987(10) 0.5329(10) 0.7111(5) 0.091(3) Uani 1 1 d . U . . .
O2 O 1.3251(8) 0.6017(8) 0.9563(5) 0.109(4) Uani 1 1 d . . . . .
N4 N 0.4850(10) 0.3185(9) 0.7588(6) 0.112(4) Uani 1 1 d D U . . .
N6 N 0.8858(10) 0.4967(9) 0.8194(5) 0.084(3) Uani 1 1 d . U . . .
F4 F 1.7739(8) 0.7123(9) 1.1221(5) 0.163(5) Uani 1 1 d . . . . .
C23 C 0.7538(11) 0.4042(11) 0.8302(6) 0.083(3) Uani 1 1 d . U . . .
F3 F 1.6867(9) 0.7912(9) 1.0375(7) 0.181(6) Uani 1 1 d . . . . .
C44 C 0.6585(12) 0.3533(11) 0.8193(7) 0.092(3) Uani 1 1 d D U . . .
C18 C 0.5989(13) 0.5167(12) 0.6770(7) 0.093(3) Uani 1 1 d . U . . .
C22 C 0.7810(12) 0.4646(11) 0.7972(6) 0.084(3) Uani 1 1 d . U . . .
C20 C 0.6056(12) 0.4322(12) 0.7415(6) 0.089(3) Uani 1 1 d . U . . .
C24 C 0.8413(12) 0.3995(11) 0.8720(6) 0.084(3) Uani 1 1 d . U . . .
O1 O 0.6205(11) 0.7151(9) 0.5082(6) 0.131(5) Uani 1 1 d . . . . .
C29 C 1.1641(12) 0.4580(11) 0.9849(6) 0.087(4) Uani 1 1 d . U . . .
C27 C 0.9959(11) 0.4023(11) 0.9453(6) 0.087(3) Uani 1 1 d . U . . .
C46 C 0.5479(9) 0.2431(10) 0.8340(7) 0.151(4) Uani 1 1 d DG U . . .
C45 C 0.4705(14) 0.2567(9) 0.7894(7) 0.152(4) Uani 1 1 d DG U . . .
C50 C 0.3753(11) 0.2063(11) 0.7757(6) 0.170(4) Uani 1 1 d G U . . .
H50 H 0.322388 0.215568 0.745172 0.204 Uiso 1 1 calc R U . . .
C49 C 0.3575(10) 0.1423(10) 0.8065(8) 0.179(4) Uani 1 1 d G U . . .
C48 C 0.4348(14) 0.1287(9) 0.8512(7) 0.177(4) Uani 1 1 d G U . . .
H48 H 0.422647 0.084949 0.872276 0.212 Uiso 1 1 calc R U . . .
C47 C 0.5300(11) 0.1791(11) 0.8649(6) 0.161(4) Uani 1 1 d G U . . .
H47 H 0.582921 0.169842 0.895423 0.193 Uiso 1 1 calc R U . . .
C25 C 0.9185(12) 0.4564(11) 0.8660(6) 0.084(3) Uani 1 1 d . U . . .
C31 C 1.3551(14) 0.5207(14) 1.0327(7) 0.089(6) Uani 1 1 d . . . . .
C21 C 0.7019(12) 0.4782(11) 0.7516(6) 0.085(3) Uani 1 1 d . U . . .
C26 C 1.0123(11) 0.4570(11) 0.9081(6) 0.084(3) Uani 1 1 d . U . . .
C43 C 0.5783(12) 0.3657(11) 0.7709(7) 0.094(3) Uani 1 1 d D U . . .
C19 C 0.5409(12) 0.4559(12) 0.6941(6) 0.091(3) Uani 1 1 d . U . . .
C28 C 1.0811(12) 0.4035(11) 0.9896(6) 0.087(4) Uani 1 1 d . U . . .
N7 N 1.332(2) 0.3450(18) 1.1250(12) 0.150(9) Uani 1 1 d . . . . .
F2 F 0.6820(13) 0.9341(9) 0.3694(6) 0.178(4) Uani 1 1 d . U . . .
C30 C 1.2647(15) 0.4710(12) 1.0262(6) 0.090(6) Uani 1 1 d . . . . .
H30 H 1.265816 0.436086 1.054925 0.108 Uiso 1 1 calc R U . . .
C16 C 0.4436(12) 0.5005(12) 0.6092(6) 0.097(3) Uani 1 1 d . U . . .
C37 C 1.6239(10) 0.6182(9) 1.1047(4) 0.122(4) Uani 1 1 d G U . . .
H37 H 1.654182 0.591939 1.135635 0.146 Uiso 1 1 calc R U . . .
C36 C 1.6786(7) 0.6872(9) 1.0913(5) 0.123(4) Uani 1 1 d G U . . .
C35 C 1.6343(10) 0.7256(8) 1.0461(6) 0.124(4) Uani 1 1 d G U . . .
C34 C 1.5353(10) 0.6950(9) 1.0142(4) 0.122(4) Uani 1 1 d G U . . .
H34 H 1.504998 0.721209 0.983287 0.146 Uiso 1 1 calc R U . . .
C33 C 1.4806(7) 0.6260(9) 1.0276(5) 0.120(4) Uani 1 1 d G U . . .
C38 C 1.5249(10) 0.5876(8) 1.0729(6) 0.119(4) Uani 1 1 d G U . . .
C10 C 0.218(2) 0.607(2) 0.3918(10) 0.134(5) Uani 1 1 d . U . . .
C17 C 0.5453(12) 0.5436(12) 0.6242(7) 0.099(3) Uani 1 1 d . U . . .
C90 C 1.0753(16) 0.3473(11) 1.0361(8) 0.121(5) Uani 1 1 d D U . . .
H90A H 1.124050 0.373425 1.072554 0.146 Uiso 1 1 calc R U . . .
H90B H 1.002912 0.344416 1.045948 0.146 Uiso 1 1 calc R U . . .
C40 C 1.4592(17) 0.4645(19) 1.1187(8) 0.111(8) Uani 1 1 d . . . . .
C39 C 1.4487(12) 0.5190(14) 1.0791(8) 0.101(6) Uani 1 1 d . . . . .
C9 C 0.275(2) 0.6701(17) 0.3789(9) 0.136(4) Uani 1 1 d . U . . .
F1 F 0.4957(15) 0.9199(9) 0.3016(6) 0.216(8) Uani 1 1 d . . . . .
C32 C 1.3786(13) 0.5854(14) 0.9981(10) 0.097(6) Uani 1 1 d . . . . .
C14 C 0.4467(14) 0.5823(13) 0.5384(7) 0.104(4) Uani 1 1 d . U . . .
C15 C 0.3859(11) 0.5231(12) 0.5603(7) 0.103(4) Uani 1 1 d D U . . .
C78 C 0.9586(13) 0.5459(13) 0.7950(7) 0.109(6) Uani 1 1 d . . . . .
H78A H 1.019283 0.568540 0.826375 0.131 Uiso 1 1 calc R U . . .
H78B H 0.923657 0.593721 0.783317 0.131 Uiso 1 1 calc R U . . .
C55 C 0.2747(12) 0.4916(13) 0.5325(8) 0.118(6) Uani 1 1 d D U . . .
H55A H 0.233184 0.540245 0.534513 0.142 Uiso 1 1 calc R U . . .
H55B H 0.275568 0.470406 0.490134 0.142 Uiso 1 1 calc R U . . .
N8 N 1.6292(13) 0.4797(13) 1.1959(7) 0.152(8) Uani 1 1 d . . . . .
C12 C 0.444(2) 0.6742(16) 0.4579(8) 0.139(4) Uani 1 1 d D U . . .
C42 C 1.5567(15) 0.4751(14) 1.1619(8) 0.121(8) Uani 1 1 d . . . . .
C66 C 0.7741(15) 0.6006(14) 0.7035(8) 0.119(5) Uani 1 1 d . U . . .
H66A H 0.741925 0.614723 0.665631 0.143 Uiso 1 1 d R U . . .
H66B H 0.839908 0.575470 0.696772 0.143 Uiso 1 1 d R U . . .
C84 C 1.0572(15) 0.4283(13) 0.7572(7) 0.127(8) Uani 1 1 d D . . . .
H84A H 1.122907 0.448970 0.785321 0.153 Uiso 1 1 calc R U . . .
H84B H 1.011963 0.393201 0.776467 0.153 Uiso 1 1 calc R U . . .
C13 C 0.4052(13) 0.6164(14) 0.4869(7) 0.117(7) Uani 1 1 d . . . . .
H13 H 0.335599 0.593013 0.469780 0.140 Uiso 1 1 calc R U . . .
C79 C 1.0005(14) 0.5007(13) 0.7420(8) 0.123(7) Uani 1 1 d D . . . .
H79 H 0.935588 0.474215 0.714270 0.148 Uiso 1 1 calc R U . . .
C8 C 0.380(2) 0.7008(15) 0.4056(8) 0.140(4) Uani 1 1 d D U . . .
C67 C 0.7709(14) 0.6838(15) 0.7436(10) 0.142(5) Uani 1 1 d D U . . .
H67 H 0.794640 0.675389 0.784875 0.171 Uiso 1 1 calc R U . . .
C2 C 0.5449(14) 0.7728(9) 0.4260(5) 0.145(4) Uani 1 1 d G U . . .
C3 C 0.6250(11) 0.8308(10) 0.4196(6) 0.147(4) Uani 1 1 d G U . . .
H3 H 0.691726 0.836251 0.444142 0.177 Uiso 1 1 calc R U . . .
C4 C 0.6074(13) 0.8809(9) 0.3772(7) 0.148(4) Uani 1 1 d G U . . .
C5 C 0.5097(15) 0.8730(9) 0.3413(5) 0.146(4) Uani 1 1 d G U . . .
C6 C 0.4297(11) 0.8150(10) 0.3477(5) 0.147(4) Uani 1 1 d G U . . .
H6 H 0.362904 0.809545 0.323130 0.176 Uiso 1 1 calc R U . . .
C7 C 0.4473(12) 0.7649(9) 0.3901(7) 0.143(4) Uani 1 1 d G U . . .
C68 C 0.6629(14) 0.7140(13) 0.7429(9) 0.146(5) Uani 1 1 d D U . . .
H68A H 0.633484 0.717230 0.701698 0.176 Uiso 1 1 calc R U . . .
H68B H 0.616193 0.672255 0.755942 0.176 Uiso 1 1 calc R U . . .
C1 C 0.554(2) 0.7252(16) 0.4718(10) 0.141(4) Uani 1 1 d . U . . .
C85 C 1.083(2) 0.3773(18) 0.7022(10) 0.247(8) Uani 1 1 d D U . . .
H85A H 1.019139 0.365692 0.671932 0.296 Uiso 1 1 calc R U . . .
H85B H 1.136811 0.410710 0.686731 0.296 Uiso 1 1 calc R U . . .
N1 N 0.1879(17) 0.7184(13) 0.2882(8) 0.178(10) Uani 1 1 d . . . . .
C69 C 0.6607(16) 0.7974(13) 0.7813(10) 0.164(6) Uani 1 1 d D U . . .
H69A H 0.685079 0.794247 0.823167 0.196 Uiso 1 1 calc R U . . .
H69B H 0.708887 0.839648 0.769773 0.196 Uiso 1 1 calc R U . . .
C72 C 0.8544(19) 0.7440(16) 0.7301(11) 0.185(5) Uani 1 1 d D U . . .
H72A H 0.868293 0.792496 0.762854 0.221 Uiso 1 1 calc R U . . .
H72B H 0.920316 0.716588 0.729549 0.221 Uiso 1 1 calc R U . . .
C56 C 0.2151(14) 0.4259(16) 0.5556(12) 0.241(8) Uani 1 1 d D U . . .
H56A H 0.222762 0.441486 0.599099 0.289 Uiso 1 1 calc R U . . .
H56B H 0.246503 0.372840 0.546331 0.289 Uiso 1 1 calc R U . . .
C11 C 0.230(2) 0.6995(17) 0.3280(10) 0.160(11) Uani 1 1 d . . . . .
C91 C 1.1023(18) 0.2604(11) 1.0175(9) 0.148(5) Uani 1 1 d D U . . .
H91A H 1.176739 0.262947 1.010961 0.177 Uiso 1 1 calc R U . . .
H91B H 1.057682 0.235838 0.979224 0.177 Uiso 1 1 calc R U . . .
C80 C 1.057(2) 0.5536(19) 0.7066(13) 0.249(8) Uani 1 1 d D U . . .
H80A H 1.069632 0.518265 0.669863 0.299 Uiso 1 1 calc R U . . .
H80B H 1.011288 0.596353 0.695262 0.299 Uiso 1 1 calc R U . . .
C57 C 0.1000(15) 0.4128(19) 0.5303(14) 0.247(8) Uani 1 1 d D U . . .
H57A H 0.058499 0.401676 0.561312 0.296 Uiso 1 1 calc R U . . .
H57B H 0.078024 0.464001 0.516824 0.296 Uiso 1 1 calc R U . . .
C92 C 1.088(2) 0.2036(14) 1.0609(10) 0.173(6) Uani 1 1 d D U . . .
H92A H 1.011839 0.194092 1.063143 0.208 Uiso 1 1 calc R U . . .
H92B H 1.124610 0.231204 1.100545 0.208 Uiso 1 1 calc R U . . .
C73 C 0.830(2) 0.7757(19) 0.6730(11) 0.208(6) Uani 1 1 d D U . . .
H73A H 0.823584 0.727864 0.640001 0.249 Uiso 1 1 calc R U . . .
H73B H 0.760633 0.797948 0.671716 0.249 Uiso 1 1 calc R U . . .
O4 O 0.2639(18) 0.0248(16) 0.8074(11) 0.242(4) Uani 1 1 d D U . . .
C86 C 1.125(3) 0.2965(18) 0.7106(12) 0.255(8) Uani 1 1 d D U . . .
H86A H 1.070955 0.263219 0.725786 0.306 Uiso 1 1 calc R U . . .
H86B H 1.188389 0.308391 0.741266 0.306 Uiso 1 1 calc R U . . .
C70 C 0.5508(16) 0.8221(15) 0.7743(12) 0.180(7) Uani 1 1 d D U . . .
H70A H 0.523920 0.815187 0.731471 0.216 Uiso 1 1 calc R U . . .
H70B H 0.506101 0.782650 0.790565 0.216 Uiso 1 1 calc R U . . .
O3 O 0.1859(16) 0.1060(14) 0.7489(10) 0.227(5) Uani 1 1 d D U . . .
C60 C -0.104(2) 0.259(2) 0.4804(14) 0.258(8) Uani 1 1 d D U . . .
H60A H -0.114262 0.277840 0.521804 0.310 Uiso 1 1 calc R U . . .
H60B H -0.063117 0.210314 0.479513 0.310 Uiso 1 1 calc R U . . .
C87 C 1.153(2) 0.244(2) 0.6561(12) 0.259(8) Uani 1 1 d D U . . .
H87A H 1.183615 0.280220 0.631378 0.311 Uiso 1 1 calc R U . . .
H87B H 1.205646 0.206309 0.667561 0.311 Uiso 1 1 calc R U . . .
C62 C -0.274(2) 0.167(2) 0.4647(14) 0.264(8) Uani 1 1 d D U . . .
H62A H -0.240012 0.114394 0.460046 0.317 Uiso 1 1 calc R U . . .
H62B H -0.278148 0.185064 0.507002 0.317 Uiso 1 1 calc R U . . .
C61 C -0.211(2) 0.233(2) 0.4427(14) 0.262(8) Uani 1 1 d D U . . .
H61A H -0.250696 0.282017 0.442080 0.314 Uiso 1 1 calc R U . . .
H61B H -0.200615 0.211305 0.401641 0.314 Uiso 1 1 calc R U . . .
C81 C 1.160(2) 0.596(2) 0.7412(13) 0.257(8) Uani 1 1 d D U . . .
H81A H 1.206553 0.554675 0.754445 0.309 Uiso 1 1 calc R U . . .
H81B H 1.149477 0.636501 0.775820 0.309 Uiso 1 1 calc R U . . .
C58 C 0.0779(17) 0.342(2) 0.4799(14) 0.254(7) Uani 1 1 d D U . . .
H58A H 0.105504 0.291565 0.491798 0.304 Uiso 1 1 calc R U . . .
H58B H 0.112130 0.355255 0.446568 0.304 Uiso 1 1 calc R U . . .
C51 C 0.262(2) 0.0947(18) 0.7864(13) 0.210(4) Uani 1 1 d D U . . .
C64 C -0.452(2) 0.093(2) 0.4491(15) 0.270(8) Uani 1 1 d D U . . .
H64A H -0.416550 0.041546 0.447627 0.324 Uiso 1 1 calc R U . . .
H64B H -0.454255 0.114919 0.491207 0.324 Uiso 1 1 calc R U . . .
C59 C -0.0400(17) 0.328(2) 0.4618(15) 0.256(8) Uani 1 1 d D U . . .
H59A H -0.068770 0.380530 0.476104 0.307 Uiso 1 1 calc R U . . .
H59B H -0.054155 0.318633 0.418052 0.307 Uiso 1 1 calc R U . . .
C63 C -0.381(2) 0.155(2) 0.4282(14) 0.268(8) Uani 1 1 d D U . . .
H63A H -0.375662 0.135337 0.386181 0.322 Uiso 1 1 calc R U . . .
H63B H -0.411838 0.209146 0.431133 0.322 Uiso 1 1 calc R U . . .
C94 C 1.131(3) 0.0529(18) 1.0807(15) 0.242(7) Uani 1 1 d D U . . .
H94A H 1.058992 0.026914 1.062796 0.290 Uiso 1 1 d R U . . .
H94B H 1.126021 0.080857 1.121329 0.290 Uiso 1 1 d R U . . .
C93 C 1.130(2) 0.1207(15) 1.0446(13) 0.211(7) Uani 1 1 d D U . . .
H93A H 1.090633 0.095403 1.005035 0.254 Uiso 1 1 calc R U . . .
H93B H 1.203888 0.133472 1.039296 0.254 Uiso 1 1 calc R U . . .
C83 C 1.320(2) 0.653(2) 0.7019(15) 0.278(10) Uani 1 1 d D U . . .
H83A H 1.356537 0.602674 0.693918 0.416 Uiso 1 1 d R U . . .
H83B H 1.342568 0.680168 0.743212 0.416 Uiso 1 1 d R U . . .
H83C H 1.338394 0.691176 0.675844 0.416 Uiso 1 1 d R U . . .
N2 N 0.1654(14) 0.5522(15) 0.4025(6) 0.150(9) Uani 1 1 d . . . . .
C74 C 0.909(2) 0.8419(19) 0.6623(12) 0.219(6) Uani 1 1 d D U . . .
H74A H 0.979107 0.821652 0.660995 0.263 Uiso 1 1 calc R U . . .
H74B H 0.915453 0.892581 0.693145 0.263 Uiso 1 1 calc R U . . .
C71 C 0.536(2) 0.9083(15) 0.8025(13) 0.218(8) Uani 1 1 d D U . . .
H71A H 0.579382 0.948437 0.786743 0.326 Uiso 1 1 calc R U . . .
H71B H 0.558056 0.915317 0.845365 0.326 Uiso 1 1 calc R U . . .
H71C H 0.461737 0.917730 0.794030 0.326 Uiso 1 1 calc R U . . .
C82 C 1.203(2) 0.638(2) 0.6953(15) 0.261(8) Uani 1 1 d D U . . .
H82A H 1.176813 0.602954 0.655926 0.313 Uiso 1 1 calc R U . . .
H82B H 1.173314 0.691686 0.695862 0.313 Uiso 1 1 calc R U . . .
C65 C -0.564(2) 0.069(2) 0.4192(16) 0.280(10) Uani 1 1 d D U . . .
H65A H -0.605978 0.115199 0.428800 0.420 Uiso 1 1 calc R U . . .
H65B H -0.592337 0.019994 0.433028 0.420 Uiso 1 1 calc R U . . .
H65C H -0.565507 0.055880 0.376362 0.420 Uiso 1 1 calc R U . . .
C41 C 1.386(2) 0.398(2) 1.1222(11) 0.118(10) Uani 1 1 d . . . . .
C96 C 1.178(3) -0.102(2) 1.0977(15) 0.284(8) Uani 1 1 d D U . . .
H96A H 1.112344 -0.136555 1.077721 0.341 Uiso 1 1 calc R U . . .
H96B H 1.239169 -0.134850 1.095185 0.341 Uiso 1 1 calc R U . . .
C100 C 1.015(3) -0.188(3) 1.1756(19) 0.319(14) Uani 1 1 d D U . . .
H10A H 1.042502 -0.195155 1.138083 0.478 Uiso 1 1 d R U . . .
H10B H 0.949512 -0.161306 1.171426 0.478 Uiso 1 1 d R U . . .
H10C H 1.001015 -0.242651 1.186486 0.478 Uiso 1 1 d R U . . .
C98 C 1.188(3) -0.120(2) 1.2035(15) 0.301(9) Uani 1 1 d D U . . .
H98A H 1.213164 -0.081790 1.241526 0.361 Uiso 1 1 d R U . . .
H98B H 1.217631 -0.173597 1.206652 0.361 Uiso 1 1 d R U . . .
C97 C 1.171(3) -0.0636(19) 1.1595(16) 0.293(9) Uani 1 1 d D U . . .
H97A H 1.100729 -0.043453 1.160433 0.351 Uiso 1 1 calc R U . . .
H97B H 1.224394 -0.014493 1.171846 0.351 Uiso 1 1 calc R U . . .
C95 C 1.193(3) -0.0218(19) 1.0745(17) 0.269(8) Uani 1 1 d D U . . .
H95A H 1.190598 -0.039343 1.031443 0.322 Uiso 1 1 calc R U . . .
H95B H 1.267094 0.000721 1.090462 0.322 Uiso 1 1 calc R U . . .
C99 C 1.083(3) -0.127(2) 1.2244(15) 0.310(10) Uani 1 1 d D U . . .
H99A H 1.088832 -0.147501 1.262242 0.372 Uiso 1 1 calc R U . . .
H99B H 1.053779 -0.072227 1.229642 0.372 Uiso 1 1 calc R U . . .
C88 C 1.054(2) 0.194(2) 0.6220(14) 0.269(8) Uani 1 1 d D U . . .
H88A H 1.001096 0.232467 0.611001 0.323 Uiso 1 1 calc R U . . .
H88B H 1.023104 0.158685 0.647099 0.323 Uiso 1 1 calc R U . . .
C75 C 0.860(2) 0.858(2) 0.6029(12) 0.232(6) Uani 1 1 d D U . . .
H75A H 0.866502 0.812487 0.570165 0.278 Uiso 1 1 calc R U . . .
H75B H 0.785589 0.869803 0.601599 0.278 Uiso 1 1 calc R U . . .
C76 C 0.933(2) 0.935(2) 0.6041(14) 0.245(7) Uani 1 1 d D U . . .
H76A H 1.006226 0.919933 0.604004 0.293 Uiso 1 1 calc R U . . .
H76B H 0.931412 0.975699 0.640303 0.293 Uiso 1 1 calc R U . . .
C89 C 1.077(3) 0.141(2) 0.5670(14) 0.301(11) Uani 1 1 d D U . . .
H89A H 1.116369 0.095148 0.577935 0.451 Uiso 1 1 calc R U . . .
H89B H 1.119394 0.174423 0.546084 0.451 Uiso 1 1 calc R U . . .
H89C H 1.010665 0.117568 0.541224 0.451 Uiso 1 1 calc R U . . .
C77 C 0.897(3) 0.971(2) 0.5501(15) 0.284(10) Uani 1 1 d D U . . .
H77A H 0.859585 0.927312 0.517969 0.425 Uiso 1 1 d R U . . .
H77B H 0.848931 1.012786 0.560561 0.425 Uiso 1 1 d R U . . .
H77C H 0.958158 0.997028 0.537263 0.425 Uiso 1 1 d R U . . .
F10 F 0.2247(17) -0.0890(14) 0.7088(9) 0.301(6) Uani 1 1 d D U . . .
F7 F 0.1883(18) -0.0670(15) 0.8872(12) 0.294(5) Uani 1 1 d D U . . .
F6 F 0.041(2) -0.0920(15) 0.8364(11) 0.305(6) Uani 1 1 d D U . . .
F9 F 0.2880(16) -0.1352(14) 0.7940(10) 0.305(5) Uani 1 1 d D U . . .
F5 F 0.1104(18) 0.0289(16) 0.8688(11) 0.299(6) Uani 1 1 d D U . . .
F8 F 0.1193(15) -0.1776(15) 0.7466(10) 0.315(6) Uani 1 1 d D U . . .
C52 C 0.178(2) -0.0264(18) 0.7850(14) 0.265(4) Uani 1 1 d D U . . .
H52 H 0.126544 -0.002592 0.757288 0.317 Uiso 1 1 calc R U . . .
C54 C 0.200(2) -0.1129(17) 0.7600(12) 0.277(5) Uani 1 1 d D U . . .
C53 C 0.133(3) -0.046(2) 0.8379(14) 0.276(5) Uani 1 1 d D U . . .

loop_
_atom_site_aniso_label
_atom_site_aniso_U_11
_atom_site_aniso_U_22
_atom_site_aniso_U_33
_atom_site_aniso_U_23
_atom_site_aniso_U_13
_atom_site_aniso_U_12
S3 0.068(3) 0.141(4) 0.058(2) 0.009(2) -0.0087(19) 0.035(2)
S4 0.060(2) 0.148(4) 0.051(2) 0.004(2) -0.0117(19) 0.036(2)
S2 0.064(3) 0.168(4) 0.057(2) -0.002(3) -0.017(2) 0.041(3)
S1 0.084(3) 0.170(4) 0.060(3) 0.014(3) -0.009(2) 0.051(3)
N5 0.076(6) 0.147(8) 0.088(7) 0.001(6) 0.000(6) 0.040(7)
N3 0.062(6) 0.149(8) 0.055(6) 0.003(6) -0.010(5) 0.041(6)
O2 0.061(7) 0.171(12) 0.084(8) 0.022(8) -0.024(6) 0.019(7)
N4 0.073(6) 0.155(8) 0.092(7) -0.016(6) -0.010(6) 0.037(6)
N6 0.062(6) 0.140(8) 0.044(6) 0.002(6) -0.007(6) 0.031(6)
F4 0.068(7) 0.247(14) 0.137(9) -0.039(9) -0.018(6) 0.009(8)
C23 0.054(6) 0.138(7) 0.050(6) 0.000(6) -0.005(5) 0.034(6)
F3 0.099(9) 0.208(14) 0.203(13) -0.021(11) 0.001(8) -0.012(9)
C44 0.062(6) 0.142(8) 0.064(6) -0.004(6) -0.002(6) 0.038(6)
C18 0.065(6) 0.154(7) 0.055(6) 0.001(6) -0.009(5) 0.047(6)
C22 0.058(6) 0.141(7) 0.046(6) 0.001(6) -0.008(5) 0.036(6)
C20 0.061(6) 0.148(7) 0.050(6) -0.003(6) -0.008(6) 0.043(6)
C24 0.060(6) 0.138(7) 0.049(5) 0.002(6) -0.002(5) 0.034(6)
O1 0.133(11) 0.171(13) 0.091(9) 0.027(9) 0.005(8) 0.050(9)
C29 0.063(7) 0.141(8) 0.050(6) -0.004(6) -0.012(6) 0.044(6)
C27 0.061(6) 0.140(7) 0.053(6) 0.005(6) -0.009(5) 0.039(6)
C46 0.107(6) 0.180(8) 0.147(7) -0.008(6) -0.008(6) 0.031(6)
C45 0.107(6) 0.180(8) 0.148(7) -0.011(6) -0.011(6) 0.030(6)
C50 0.123(6) 0.195(8) 0.168(7) -0.009(6) -0.011(6) 0.026(6)
C49 0.131(6) 0.200(7) 0.180(7) -0.008(6) -0.013(6) 0.020(6)
C48 0.131(6) 0.199(7) 0.177(7) -0.006(6) -0.012(6) 0.023(6)
C47 0.115(7) 0.186(8) 0.159(7) -0.010(7) -0.010(6) 0.031(7)
C25 0.062(6) 0.138(7) 0.047(6) 0.005(6) -0.004(5) 0.034(6)
C31 0.045(12) 0.154(19) 0.058(11) -0.009(12) -0.010(10) 0.036(12)
C21 0.057(6) 0.144(7) 0.048(6) 0.002(6) -0.010(6) 0.037(6)
C26 0.059(5) 0.140(7) 0.047(6) 0.004(5) -0.008(5) 0.037(6)
C43 0.063(6) 0.146(8) 0.065(6) -0.008(6) -0.004(6) 0.037(6)
C19 0.063(6) 0.154(7) 0.049(6) -0.001(6) -0.010(5) 0.046(6)
C28 0.064(7) 0.138(8) 0.053(6) 0.001(7) -0.008(6) 0.044(7)
N7 0.12(2) 0.21(3) 0.121(15) 0.067(18) -0.025(15) 0.032(16)
F2 0.239(11) 0.176(10) 0.142(8) 0.029(7) 0.083(8) 0.070(9)
C30 0.076(13) 0.149(17) 0.044(9) 0.004(10) -0.002(9) 0.063(12)
C16 0.066(6) 0.164(7) 0.053(6) -0.002(6) -0.013(5) 0.047(6)
C37 0.066(7) 0.183(11) 0.094(7) -0.036(7) -0.002(6) 0.031(6)
C36 0.067(7) 0.183(11) 0.095(7) -0.036(7) -0.002(6) 0.030(7)
C35 0.069(7) 0.183(11) 0.096(7) -0.035(7) -0.001(6) 0.028(7)
C34 0.067(7) 0.182(11) 0.094(7) -0.035(7) -0.001(6) 0.033(6)
C33 0.066(7) 0.181(11) 0.092(7) -0.035(7) -0.002(6) 0.032(6)
C38 0.063(7) 0.181(11) 0.091(7) -0.036(7) -0.003(6) 0.034(7)
C10 0.185(11) 0.170(11) 0.067(8) 0.040(8) 0.018(8) 0.108(9)
C17 0.070(6) 0.162(7) 0.058(6) -0.001(6) -0.007(5) 0.052(6)
C90 0.123(11) 0.140(12) 0.104(10) 0.033(10) 0.002(9) 0.040(10)
C40 0.074(16) 0.21(3) 0.047(12) 0.008(15) -0.010(13) 0.062(16)
C39 0.060(12) 0.18(2) 0.049(11) -0.025(12) -0.003(10) 0.047(12)
C9 0.187(10) 0.169(10) 0.073(7) 0.034(7) 0.031(7) 0.102(8)
F1 0.37(2) 0.204(14) 0.126(10) 0.071(10) 0.093(12) 0.146(15)
C32 0.056(12) 0.137(18) 0.083(14) -0.018(13) 0.001(11) 0.024(12)
C14 0.080(7) 0.170(9) 0.058(7) 0.010(7) -0.012(6) 0.053(7)
C15 0.076(8) 0.168(9) 0.056(7) 0.003(7) -0.016(6) 0.050(7)
C78 0.067(12) 0.19(2) 0.061(12) 0.029(13) -0.021(10) 0.029(13)
C55 0.092(12) 0.163(15) 0.086(11) 0.011(11) -0.023(10) 0.027(11)
N8 0.084(11) 0.28(2) 0.075(11) -0.001(12) -0.026(9) 0.073(13)
C12 0.193(9) 0.168(9) 0.079(6) 0.033(6) 0.042(7) 0.098(8)
C42 0.063(12) 0.21(2) 0.074(12) 0.000(13) -0.022(11) 0.061(13)
C66 0.090(10) 0.181(13) 0.098(10) 0.049(9) -0.002(9) 0.063(10)
C84 0.100(14) 0.22(2) 0.072(12) 0.012(14) 0.022(10) 0.076(16)
C13 0.084(12) 0.20(2) 0.048(10) -0.019(12) -0.017(9) 0.070(13)
C79 0.083(13) 0.21(2) 0.085(14) 0.052(15) 0.014(11) 0.035(15)
C8 0.194(9) 0.168(9) 0.080(6) 0.033(6) 0.041(6) 0.100(7)
C67 0.119(9) 0.192(12) 0.123(9) 0.042(8) 0.005(8) 0.056(8)
C2 0.199(9) 0.169(9) 0.088(6) 0.029(6) 0.051(6) 0.093(7)
C3 0.203(9) 0.169(9) 0.093(6) 0.027(6) 0.055(6) 0.092(7)
C4 0.204(9) 0.171(9) 0.093(6) 0.027(6) 0.058(7) 0.089(8)
C5 0.203(9) 0.168(9) 0.090(6) 0.029(6) 0.057(7) 0.092(8)
C6 0.202(9) 0.170(9) 0.089(6) 0.028(6) 0.051(6) 0.094(7)
C7 0.198(9) 0.168(9) 0.084(6) 0.031(6) 0.048(6) 0.096(7)
C68 0.127(9) 0.183(12) 0.131(10) 0.025(9) 0.009(9) 0.056(9)
C1 0.196(9) 0.168(9) 0.084(6) 0.032(6) 0.049(7) 0.095(8)
C85 0.181(13) 0.41(2) 0.186(13) 0.101(14) 0.049(11) 0.143(14)
N1 0.22(2) 0.22(2) 0.092(13) 0.014(13) -0.032(14) 0.130(18)
C69 0.143(10) 0.180(13) 0.159(11) 0.003(10) 0.011(10) 0.050(10)
C72 0.168(11) 0.225(13) 0.164(10) 0.047(10) 0.012(10) 0.046(9)
C56 0.110(11) 0.298(18) 0.260(15) -0.057(13) -0.060(11) 0.088(12)
C11 0.19(2) 0.23(3) 0.074(14) 0.026(16) -0.007(15) 0.13(2)
C91 0.157(10) 0.155(11) 0.134(10) 0.037(9) 0.008(9) 0.033(9)
C80 0.178(13) 0.41(2) 0.202(14) 0.122(14) 0.045(12) 0.133(15)
C57 0.118(10) 0.302(18) 0.266(15) -0.061(13) -0.056(11) 0.088(12)
C92 0.193(11) 0.167(11) 0.165(11) 0.053(9) 0.006(10) 0.037(10)
C73 0.194(12) 0.244(14) 0.188(11) 0.049(11) 0.018(11) 0.036(10)
O4 0.195(7) 0.250(8) 0.247(7) 0.001(6) -0.016(6) 0.000(6)
C86 0.193(13) 0.42(2) 0.187(14) 0.088(14) 0.050(12) 0.141(15)
C70 0.159(12) 0.183(14) 0.182(13) -0.015(12) 0.012(12) 0.045(12)
O3 0.180(9) 0.242(10) 0.228(10) 0.010(9) -0.024(9) 0.006(9)
C60 0.136(10) 0.304(18) 0.278(14) -0.072(12) -0.039(10) 0.081(11)
C87 0.195(13) 0.42(2) 0.193(14) 0.087(14) 0.046(12) 0.140(15)
C62 0.150(11) 0.304(18) 0.282(14) -0.078(12) -0.026(11) 0.075(12)
C61 0.143(11) 0.304(18) 0.280(14) -0.077(12) -0.032(11) 0.077(11)
C81 0.189(14) 0.41(2) 0.213(15) 0.131(15) 0.042(13) 0.124(16)
C58 0.126(10) 0.304(18) 0.275(14) -0.063(12) -0.053(10) 0.085(11)
C51 0.163(7) 0.225(8) 0.212(8) -0.001(7) -0.017(6) 0.011(7)
C64 0.162(12) 0.307(18) 0.286(15) -0.080(13) -0.016(12) 0.069(13)
C59 0.130(10) 0.304(18) 0.277(14) -0.069(12) -0.047(10) 0.083(11)
C63 0.157(12) 0.306(18) 0.285(14) -0.080(13) -0.020(11) 0.069(12)
C94 0.272(13) 0.215(14) 0.243(13) 0.070(12) 0.011(12) 0.041(12)
C93 0.236(11) 0.195(12) 0.207(11) 0.061(10) 0.011(10) 0.035(10)
C83 0.215(18) 0.42(2) 0.236(18) 0.120(18) 0.044(17) 0.11(2)
N2 0.131(15) 0.27(3) 0.047(9) 0.033(12) -0.031(9) 0.103(15)
C74 0.206(12) 0.253(14) 0.197(11) 0.047(11) 0.013(11) 0.035(10)
C71 0.188(15) 0.210(17) 0.226(16) -0.023(15) 0.003(15) 0.037(15)
C82 0.190(14) 0.42(2) 0.217(15) 0.123(15) 0.044(13) 0.124(16)
C65 0.178(16) 0.31(2) 0.291(19) -0.082(18) -0.012(16) 0.058(17)
C41 0.07(2) 0.20(4) 0.077(15) 0.03(2) -0.028(16) 0.051(19)
C96 0.313(16) 0.250(16) 0.293(17) 0.082(14) 0.015(16) 0.048(14)
C100 0.34(3) 0.31(3) 0.31(3) 0.08(2) 0.02(2) 0.05(2)
C98 0.326(19) 0.278(19) 0.316(19) 0.104(16) 0.031(18) 0.055(17)
C97 0.321(17) 0.266(17) 0.302(18) 0.095(15) 0.023(17) 0.051(15)
C95 0.299(14) 0.234(15) 0.275(15) 0.074(13) 0.012(14) 0.046(13)
C99 0.33(2) 0.29(2) 0.32(2) 0.105(17) 0.028(19) 0.053(18)
C88 0.208(14) 0.43(2) 0.200(15) 0.081(15) 0.047(12) 0.138(15)
C75 0.220(13) 0.264(15) 0.208(12) 0.047(11) 0.014(11) 0.028(11)
C76 0.233(13) 0.276(15) 0.216(13) 0.044(12) 0.007(12) 0.031(12)
C89 0.242(18) 0.45(3) 0.225(19) 0.062(19) 0.043(17) 0.127(19)
C77 0.276(18) 0.31(2) 0.247(18) 0.050(17) -0.005(17) 0.029(17)
F10 0.265(10) 0.303(11) 0.293(11) -0.009(10) 0.004(10) -0.025(10)
F7 0.250(10) 0.297(10) 0.301(10) 0.027(9) -0.021(9) -0.004(9)
F6 0.254(10) 0.303(11) 0.316(11) 0.008(10) -0.012(9) -0.028(9)
F9 0.257(10) 0.296(10) 0.316(10) -0.002(9) -0.021(9) -0.005(9)
F5 0.253(10) 0.297(11) 0.309(11) -0.006(10) 0.003(10) -0.001(10)
F8 0.267(10) 0.305(11) 0.324(11) -0.006(10) -0.015(9) -0.029(9)
C52 0.218(7) 0.268(8) 0.269(8) 0.000(7) -0.014(7) -0.008(7)
C54 0.229(8) 0.278(9) 0.282(9) 0.001(8) -0.019(7) -0.014(7)
C53 0.227(8) 0.278(9) 0.281(9) 0.000(8) -0.016(7) -0.012(7)

loop_
_atom_type_symbol
_atom_type_description
_atom_type_scat_dispersion_real
_atom_type_scat_dispersion_imag
_atom_type_scat_source
C C 0.0181 0.0091 'International Tables Vol C Tables 4.2.6.8 and 6.1.1.4'
H H 0.0000 0.0000 'International Tables Vol C Tables 4.2.6.8 and 6.1.1.4'
Cl Cl 0.3639 0.7018 'International Tables Vol C Tables 4.2.6.8 and 6.1.1.4'
F F 0.0727 0.0534 'International Tables Vol C Tables 4.2.6.8 and 6.1.1.4'
N N 0.0311 0.0180 'International Tables Vol C Tables 4.2.6.8 and 6.1.1.4'
O O 0.0492 0.0322 'International Tables Vol C Tables 4.2.6.8 and 6.1.1.4'
S S 0.3331 0.5567 'International Tables Vol C Tables 4.2.6.8 and 6.1.1.4'

loop_
_geom_angle_atom_site_label_1
_geom_angle_atom_site_label_2
_geom_angle_atom_site_label_3
_geom_angle
_geom_angle_site_symmetry_1
_geom_angle_site_symmetry_3
_geom_angle_publ_flag
C24 S3 C27 88.2(8) . . ?
C26 S4 C29 88.9(8) . . ?
C19 S2 C16 88.3(9) . . ?
C17 S1 C14 89.2(9) . . ?
C44 N5 C46 117.3(15) . . ?
C18 N3 C21 106.3(15) . . ?
C18 N3 C66 121.1(15) . . ?
C21 N3 C66 132.4(13) . . ?
C43 N4 C45 118.5(15) . . ?
C22 N6 C78 130.5(13) . . ?
C25 N6 C22 106.3(14) . . ?
C25 N6 C78 121.9(13) . . ?
C44 C23 C22 125.4(14) . . ?
C24 C23 C44 126.3(17) . . ?
C24 C23 C22 108.1(15) . . ?
N5 C44 C23 122.0(15) . . ?
N5 C44 C43 120.4(16) . . ?
C23 C44 C43 117.6(16) . . ?
N3 C18 C17 136.0(19) . . ?
C19 C18 N3 110.9(15) . . ?
C19 C18 C17 112.8(15) . . ?
N6 C22 C23 107.4(13) . . ?
N6 C22 C21 135.9(17) . . ?
C23 C22 C21 116.6(15) . . ?
C21 C20 C43 125.1(14) . . ?
C21 C20 C19 109.4(18) . . ?
C19 C20 C43 125.3(17) . . ?
C23 C24 S3 137.4(15) . . ?
C25 C24 S3 114.9(11) . . ?
C25 C24 C23 107.5(15) . . ?
C28 C29 S4 112.8(11) . . ?
C28 C29 C30 122.9(16) . . ?
C30 C29 S4 124.3(15) . . ?
C26 C27 S3 114.7(11) . . ?
C26 C27 C28 113.6(16) . . ?
C28 C27 S3 131.7(15) . . ?
N5 C46 C45 122.2(15) . . ?
N5 C46 C47 117.7(15) . . ?
C45 C46 C47 120.0 . . ?
N4 C45 C46 121.5(15) . . ?
N4 C45 C50 118.5(15) . . ?
C46 C45 C50 120.0 . . ?
C45 C50 H50 120.0 . . ?
C49 C50 C45 120.0 . . ?
C49 C50 H50 120.0 . . ?
C50 C49 C48 120.0 . . ?
C51 C49 C50 113.9(18) . . ?
C51 C49 C48 126.0(18) . . ?
C49 C48 H48 120.0 . . ?
C47 C48 C49 120.0 . . ?
C47 C48 H48 120.0 . . ?
C46 C47 H47 120.0 . . ?
C48 C47 C46 120.0 . . ?
C48 C47 H47 120.0 . . ?
N6 C25 C26 137.7(17) . . ?
C24 C25 N6 110.6(14) . . ?
C24 C25 C26 111.7(15) . . ?
C30 C31 C39 124(2) . . ?
C30 C31 C32 127.1(15) . . ?
C32 C31 C39 109(2) . . ?
N3 C21 C22 133.1(16) . . ?
C20 C21 N3 107.3(13) . . ?
C20 C21 C22 119.6(17) . . ?
C27 C26 S4 112.8(11) . . ?
C27 C26 C25 110.5(15) . . ?
C25 C26 S4 136.7(14) . . ?
N4 C43 C44 119.9(17) . . ?
N4 C43 C20 124.7(15) . . ?
C20 C43 C44 115.3(15) . . ?
C18 C19 S2 115.3(12) . . ?
C18 C19 C20 106.1(15) . . ?
C20 C19 S2 138.6(17) . . ?
C29 C28 C27 111.8(16) . . ?
C29 C28 C90 127.6(14) . . ?
C27 C28 C90 120.5(17) . . ?
C29 C30 H30 112.5 . . ?
C31 C30 C29 135.0(17) . . ?
C31 C30 H30 112.5 . . ?
C17 C16 S2 115.4(12) . . ?
C15 C16 S2 132.3(15) . . ?
C15 C16 C17 112.3(17) . . ?
C36 C37 H37 120.0 . . ?
C36 C37 C38 120.0 . . ?
C38 C37 H37 120.0 . . ?
F4 C36 C37 117.4(12) . . ?
F4 C36 C35 122.6(12) . . ?
C37 C36 C35 120.0 . . ?
F3 C35 C36 117.0(12) . . ?
F3 C35 C34 122.9(12) . . ?
C36 C35 C34 120.0 . . ?
C35 C34 H34 120.0 . . ?
C33 C34 C35 120.0 . . ?
C33 C34 H34 120.0 . . ?
C34 C33 C38 120.0 . . ?
C34 C33 C32 127.0(14) . . ?
C38 C33 C32 113.0(15) . . ?
C37 C38 C39 131.4(12) . . ?
C33 C38 C37 120.0 . . ?
C33 C38 C39 108.6(12) . . ?
N2 C10 C9 178(3) . . ?
C18 C17 S1 136.9(15) . . ?
C16 C17 S1 115.0(12) . . ?
C16 C17 C18 108.0(17) . . ?
C28 C90 H90A 108.6 . . ?
C28 C90 H90B 108.6 . . ?
H90A C90 H90B 107.6 . . ?
C91 C90 C28 114.8(15) . . ?
C91 C90 H90A 108.6 . . ?
C91 C90 H90B 108.6 . . ?
C39 C40 C42 118(2) . . ?
C39 C40 C41 126.9(18) . . ?
C41 C40 C42 115(2) . . ?
C38 C39 C31 104.7(19) . . ?
C40 C39 C31 127(2) . . ?
C40 C39 C38 128.5(18) . . ?
C10 C9 C8 126(2) . . ?
C10 C9 C11 114(3) . . ?
C11 C9 C8 119(3) . . ?
O2 C32 C31 127.9(17) . . ?
O2 C32 C33 128(2) . . ?
C33 C32 C31 104.2(19) . . ?
C15 C14 S1 113.0(12) . . ?
C15 C14 C13 121.8(16) . . ?
C13 C14 S1 125.1(17) . . ?
C16 C15 C14 110.4(14) . . ?
C16 C15 C55 127.3(18) . . ?
C14 C15 C55 122.3(15) . . ?
N6 C78 H78A 108.4 . . ?
N6 C78 H78B 108.4 . . ?
N6 C78 C79 115.5(17) . . ?
H78A C78 H78B 107.5 . . ?
C79 C78 H78A 108.4 . . ?
C79 C78 H78B 108.4 . . ?
C15 C55 H55A 107.2 . . ?
C15 C55 H55B 107.2 . . ?
H55A C55 H55B 106.9 . . ?
C56 C55 C15 120.4(16) . . ?
C56 C55 H55A 107.2 . . ?
C56 C55 H55B 107.2 . . ?
C13 C12 C8 123(3) . . ?
C13 C12 C1 128.2(17) . . ?
C8 C12 C1 109(2) . . ?
N8 C42 C40 176(3) . . ?
N3 C66 H66A 102.4 . . ?
N3 C66 H66B 106.5 . . ?
N3 C66 C67 115.1(16) . . ?
H66A C66 H66B 107.3 . . ?
C67 C66 H66A 98.8 . . ?
C67 C66 H66B 124.1 . . ?
H84A C84 H84B 108.2 . . ?
C79 C84 H84A 109.7 . . ?
C79 C84 H84B 109.7 . . ?
C85 C84 H84A 109.7 . . ?
C85 C84 H84B 109.7 . . ?
C85 C84 C79 110.0(17) . . ?
C14 C13 H13 112.9 . . ?
C12 C13 C14 134.3(19) . . ?
C12 C13 H13 112.9 . . ?
C78 C79 H79 104.1 . . ?
C84 C79 C78 111.2(14) . . ?
C84 C79 H79 104.1 . . ?
C84 C79 C80 114.6(19) . . ?
C80 C79 C78 117(2) . . ?
C80 C79 H79 104.1 . . ?
C9 C8 C12 127(2) . . ?
C9 C8 C7 127.6(18) . . ?
C7 C8 C12 106(2) . . ?
C66 C67 H67 106.3 . . ?
C68 C67 C66 115.0(17) . . ?
C68 C67 H67 106.3 . . ?
C72 C67 C66 107.0(19) . . ?
C72 C67 H67 106.3 . . ?
C72 C67 C68 115(2) . . ?
C3 C2 C7 120.0 . . ?
C3 C2 C1 123.0(19) . . ?
C7 C2 C1 116.8(19) . . ?
C2 C3 H3 120.0 . . ?
C2 C3 C4 120.0 . . ?
C4 C3 H3 120.0 . . ?
F2 C4 C3 121.0(16) . . ?
F2 C4 C5 119.0(16) . . ?
C5 C4 C3 120.0 . . ?
F1 C5 C4 118.7(17) . . ?
F1 C5 C6 121.3(17) . . ?
C4 C5 C6 120.0 . . ?
C5 C6 H6 120.0 . . ?
C7 C6 C5 120.0 . . ?
C7 C6 H6 120.0 . . ?
C2 C7 C8 108.4(14) . . ?
C6 C7 C8 131.6(14) . . ?
C6 C7 C2 120.0 . . ?
C67 C68 H68A 108.6 . . ?
C67 C68 H68B 108.6 . . ?
H68A C68 H68B 107.6 . . ?
C69 C68 C67 114.7(18) . . ?
C69 C68 H68A 108.6 . . ?
C69 C68 H68B 108.6 . . ?
O1 C1 C12 123(2) . . ?
O1 C1 C2 136(3) . . ?
C2 C1 C12 100(2) . . ?
C84 C85 H85A 108.6 . . ?
C84 C85 H85B 108.6 . . ?
H85A C85 H85B 107.6 . . ?
C86 C85 C84 115(2) . . ?
C86 C85 H85A 108.6 . . ?
C86 C85 H85B 108.6 . . ?
C68 C69 H69A 109.8 . . ?
C68 C69 H69B 109.8 . . ?
H69A C69 H69B 108.2 . . ?
C70 C69 C68 109.4(16) . . ?
C70 C69 H69A 109.8 . . ?
C70 C69 H69B 109.8 . . ?
C67 C72 H72A 108.1 . . ?
C67 C72 H72B 108.1 . . ?
H72A C72 H72B 107.3 . . ?
C73 C72 C67 117(2) . . ?
C73 C72 H72A 108.1 . . ?
C73 C72 H72B 108.1 . . ?
C55 C56 H56A 108.9 . . ?
C55 C56 H56B 108.9 . . ?
C55 C56 C57 113(2) . . ?
H56A C56 H56B 107.7 . . ?
C57 C56 H56A 108.9 . . ?
C57 C56 H56B 108.9 . . ?
N1 C11 C9 174(4) . . ?
C90 C91 H91A 108.6 . . ?
C90 C91 H91B 108.6 . . ?
C90 C91 C92 114.6(17) . . ?
H91A C91 H91B 107.6 . . ?
C92 C91 H91A 108.6 . . ?
C92 C91 H91B 108.6 . . ?
C79 C80 H80A 109.4 . . ?
C79 C80 H80B 109.4 . . ?
H80A C80 H80B 108.0 . . ?
C81 C80 C79 111(2) . . ?
C81 C80 H80A 109.4 . . ?
C81 C80 H80B 109.4 . . ?
C56 C57 H57A 109.4 . . ?
C56 C57 H57B 109.4 . . ?
H57A C57 H57B 108.0 . . ?
C58 C57 C56 111(2) . . ?
C58 C57 H57A 109.4 . . ?
C58 C57 H57B 109.4 . . ?
C91 C92 H92A 109.0 . . ?
C91 C92 H92B 109.0 . . ?
C91 C92 C93 112.9(19) . . ?
H92A C92 H92B 107.8 . . ?
C93 C92 H92A 109.0 . . ?
C93 C92 H92B 109.0 . . ?
C72 C73 H73A 108.2 . . ?
C72 C73 H73B 108.2 . . ?
H73A C73 H73B 107.3 . . ?
C74 C73 C72 117(2) . . ?
C74 C73 H73A 108.2 . . ?
C74 C73 H73B 108.2 . . ?
C51 O4 C52 111(3) . . ?
C85 C86 H86A 108.3 . . ?
C85 C86 H86B 108.3 . . ?
C85 C86 C87 116(2) . . ?
H86A C86 H86B 107.4 . . ?
C87 C86 H86A 108.3 . . ?
C87 C86 H86B 108.3 . . ?
C69 C70 H70A 108.1 . . ?
C69 C70 H70B 108.1 . . ?
H70A C70 H70B 107.3 . . ?
C71 C70 C69 117(2) . . ?
C71 C70 H70A 108.1 . . ?
C71 C70 H70B 108.1 . . ?
H60A C60 H60B 107.6 . . ?
C61 C60 H60A 108.6 . . ?
C61 C60 H60B 108.6 . . ?
C59 C60 H60A 108.6 . . ?
C59 C60 H60B 108.6 . . ?
C59 C60 C61 115(2) . . ?
C86 C87 H87A 110.1 . . ?
C86 C87 H87B 110.1 . . ?
H87A C87 H87B 108.4 . . ?
C88 C87 C86 108(3) . . ?
C88 C87 H87A 110.1 . . ?
C88 C87 H87B 110.1 . . ?
H62A C62 H62B 108.6 . . ?
C61 C62 H62A 110.4 . . ?
C61 C62 H62B 110.4 . . ?
C63 C62 H62A 110.4 . . ?
C63 C62 H62B 110.4 . . ?
C63 C62 C61 106(3) . . ?
C60 C61 H61A 109.1 . . ?
C60 C61 H61B 109.1 . . ?
C62 C61 C60 113(3) . . ?
C62 C61 H61A 109.1 . . ?
C62 C61 H61B 109.1 . . ?
H61A C61 H61B 107.8 . . ?
C80 C81 H81A 111.6 . . ?
C80 C81 H81B 111.6 . . ?
C80 C81 C82 101(2) . . ?
H81A C81 H81B 109.4 . . ?
C82 C81 H81A 111.6 . . ?
C82 C81 H81B 111.6 . . ?
C57 C58 H58A 110.3 . . ?
C57 C58 H58B 110.3 . . ?
C57 C58 C59 107(2) . . ?
H58A C58 H58B 108.5 . . ?
C59 C58 H58A 110.3 . . ?
C59 C58 H58B 110.3 . . ?
O4 C51 C49 109(2) . . ?
O3 C51 C49 130(3) . . ?
O3 C51 O4 121(3) . . ?
H64A C64 H64B 106.8 . . ?
C63 C64 H64A 107.0 . . ?
C63 C64 H64B 107.0 . . ?
C65 C64 H64A 107.0 . . ?
C65 C64 H64B 107.0 . . ?
C65 C64 C63 121(3) . . ?
C60 C59 C58 121(3) . . ?
C60 C59 H59A 107.1 . . ?
C60 C59 H59B 107.1 . . ?
C58 C59 H59A 107.1 . . ?
C58 C59 H59B 107.1 . . ?
H59A C59 H59B 106.8 . . ?
C62 C63 C64 110(3) . . ?
C62 C63 H63A 109.6 . . ?
C62 C63 H63B 109.6 . . ?
C64 C63 H63A 109.6 . . ?
C64 C63 H63B 109.6 . . ?
H63A C63 H63B 108.1 . . ?
H94A C94 H94B 106.6 . . ?
C93 C94 H94A 94.9 . . ?
C93 C94 H94B 105.3 . . ?
C93 C94 C95 127(3) . . ?
C95 C94 H94A 101.1 . . ?
C95 C94 H94B 117.2 . . ?
C92 C93 H93A 106.0 . . ?
C92 C93 H93B 106.0 . . ?
C94 C93 C92 125(2) . . ?
C94 C93 H93A 106.0 . . ?
C94 C93 H93B 106.0 . . ?
H93A C93 H93B 106.3 . . ?
H83A C83 H83B 109.5 . . ?
H83A C83 H83C 109.5 . . ?
H83B C83 H83C 109.5 . . ?
C82 C83 H83A 114.7 . . ?
C82 C83 H83B 104.6 . . ?
C82 C83 H83C 108.9 . . ?
C73 C74 H74A 111.4 . . ?
C73 C74 H74B 111.4 . . ?
C73 C74 C75 102(2) . . ?
H74A C74 H74B 109.2 . . ?
C75 C74 H74A 111.4 . . ?
C75 C74 H74B 111.4 . . ?
C70 C71 H71A 109.5 . . ?
C70 C71 H71B 109.5 . . ?
C70 C71 H71C 109.5 . . ?
H71A C71 H71B 109.5 . . ?
H71A C71 H71C 109.5 . . ?
H71B C71 H71C 109.5 . . ?
C81 C82 H82A 108.2 . . ?
C81 C82 H82B 108.2 . . ?
C83 C82 C81 116(3) . . ?
C83 C82 H82A 108.2 . . ?
C83 C82 H82B 108.2 . . ?
H82A C82 H82B 107.3 . . ?
C64 C65 H65A 109.5 . . ?
C64 C65 H65B 109.5 . . ?
C64 C65 H65C 109.5 . . ?
H65A C65 H65B 109.5 . . ?
H65A C65 H65C 109.5 . . ?
H65B C65 H65C 109.5 . . ?
N7 C41 C40 177(3) . . ?
H96A C96 H96B 109.9 . . ?
C97 C96 H96A 112.3 . . ?
C97 C96 H96B 112.3 . . ?
C97 C96 C95 97(3) . . ?
C95 C96 H96A 112.3 . . ?
C95 C96 H96B 112.3 . . ?
H10A C100 H10B 109.5 . . ?
H10A C100 H10C 109.5 . . ?
H10B C100 H10C 109.5 . . ?
C99 C100 H10A 113.9 . . ?
C99 C100 H10B 101.3 . . ?
C99 C100 H10C 112.9 . . ?
H98A C98 H98B 107.2 . . ?
C97 C98 H98A 104.0 . . ?
C97 C98 H98B 138.8 . . ?
C97 C98 C99 103(2) . . ?
C99 C98 H98A 85.9 . . ?
C99 C98 H98B 105.9 . . ?
C96 C97 C98 115(2) . . ?
C96 C97 H97A 108.5 . . ?
C96 C97 H97B 108.5 . . ?
C98 C97 H97A 108.5 . . ?
C98 C97 H97B 108.5 . . ?
H97A C97 H97B 107.5 . . ?
C94 C95 H95A 104.9 . . ?
C94 C95 H95B 104.9 . . ?
C96 C95 C94 129(3) . . ?
C96 C95 H95A 104.9 . . ?
C96 C95 H95B 104.9 . . ?
H95A C95 H95B 105.8 . . ?
C100 C99 C98 104(2) . . ?
C100 C99 H99A 111.0 . . ?
C100 C99 H99B 111.0 . . ?
C98 C99 H99A 111.0 . . ?
C98 C99 H99B 111.0 . . ?
H99A C99 H99B 109.0 . . ?
C87 C88 H88A 109.6 . . ?
C87 C88 H88B 109.6 . . ?
C87 C88 C89 110(2) . . ?
H88A C88 H88B 108.1 . . ?
C89 C88 H88A 109.6 . . ?
C89 C88 H88B 109.6 . . ?
C74 C75 H75A 112.6 . . ?
C74 C75 H75B 112.6 . . ?
H75A C75 H75B 110.1 . . ?
C76 C75 C74 96(2) . . ?
C76 C75 H75A 112.6 . . ?
C76 C75 H75B 112.6 . . ?
C75 C76 H76A 110.1 . . ?
C75 C76 H76B 110.1 . . ?
C75 C76 C77 108(2) . . ?
H76A C76 H76B 108.4 . . ?
C77 C76 H76A 110.1 . . ?
C77 C76 H76B 110.1 . . ?
C88 C89 H89A 109.5 . . ?
C88 C89 H89B 109.5 . . ?
C88 C89 H89C 109.5 . . ?
H89A C89 H89B 109.5 . . ?
H89A C89 H89C 109.5 . . ?
H89B C89 H89C 109.5 . . ?
C76 C77 H77A 110.7 . . ?
C76 C77 H77B 108.5 . . ?
C76 C77 H77C 109.1 . . ?
H77A C77 H77B 109.5 . . ?
H77A C77 H77C 109.5 . . ?
H77B C77 H77C 109.5 . . ?
O4 C52 H52 113.2 . . ?
O4 C52 C54 113(3) . . ?
O4 C52 C53 105(3) . . ?
C54 C52 H52 113.2 . . ?
C53 C52 H52 113.2 . . ?
C53 C52 C54 98(3) . . ?
F10 C54 F9 112(2) . . ?
F10 C54 F8 110.4(19) . . ?
F10 C54 C52 92(2) . . ?
F9 C54 F8 110.7(19) . . ?
F9 C54 C52 110(3) . . ?
F8 C54 C52 120(2) . . ?
F7 C53 F5 93(2) . . ?
F7 C53 C52 126(3) . . ?
F6 C53 F7 99(2) . . ?
F6 C53 F5 99(3) . . ?
F6 C53 C52 126(3) . . ?
F5 C53 C52 106(3) . . ?

loop_
_geom_bond_atom_site_label_1
_geom_bond_atom_site_label_2
_geom_bond_distance
_geom_bond_site_symmetry_2
_geom_bond_publ_flag
S3 C24 1.737(16) . ?
S3 C27 1.738(17) . ?
S4 C29 1.763(17) . ?
S4 C26 1.729(16) . ?
S2 C19 1.743(16) . ?
S2 C16 1.747(19) . ?
S1 C17 1.669(19) . ?
S1 C14 1.761(17) . ?
N5 C44 1.350(15) . ?
N5 C46 1.361(13) . ?
N3 C18 1.392(19) . ?
N3 C21 1.40(2) . ?
N3 C66 1.47(2) . ?
O2 C32 1.19(2) . ?
N4 C45 1.349(14) . ?
N4 C43 1.345(15) . ?
N6 C22 1.401(19) . ?
N6 C25 1.394(19) . ?
N6 C78 1.43(2) . ?
F4 C36 1.326(12) . ?
C23 C44 1.40(2) . ?
C23 C22 1.40(2) . ?
C23 C24 1.395(19) . ?
F3 C35 1.285(17) . ?
C44 C43 1.47(2) . ?
C18 C19 1.35(2) . ?
C18 C17 1.47(2) . ?
C22 C21 1.42(2) . ?
C20 C21 1.37(2) . ?
C20 C43 1.43(2) . ?
C20 C19 1.41(2) . ?
C24 C25 1.35(2) . ?
O1 C1 1.16(2) . ?
C29 C28 1.37(2) . ?
C29 C30 1.48(2) . ?
C27 C26 1.37(2) . ?
C27 C28 1.389(19) . ?
C46 C45 1.3900 . ?
C46 C47 1.3900 . ?
C45 C50 1.3900 . ?
C50 H50 0.9500 . ?
C50 C49 1.3900 . ?
C49 C48 1.3900 . ?
C49 C51 1.37(3) . ?
C48 H48 0.9500 . ?
C48 C47 1.3900 . ?
C47 H47 0.9500 . ?
C25 C26 1.44(2) . ?
C31 C30 1.34(2) . ?
C31 C39 1.50(2) . ?
C31 C32 1.47(3) . ?
C28 C90 1.54(2) . ?
N7 C41 1.08(3) . ?
F2 C4 1.300(18) . ?
C30 H30 0.9500 . ?
C16 C17 1.41(2) . ?
C16 C15 1.39(2) . ?
C37 H37 0.9500 . ?
C37 C36 1.3900 . ?
C37 C38 1.3900 . ?
C36 C35 1.3900 . ?
C35 C34 1.3900 . ?
C34 H34 0.9500 . ?
C34 C33 1.3900 . ?
C33 C38 1.3900 . ?
C33 C32 1.445(19) . ?
C38 C39 1.47(2) . ?
C10 C9 1.32(3) . ?
C10 N2 1.17(3) . ?
C90 H90A 0.9900 . ?
C90 H90B 0.9900 . ?
C90 C91 1.498(10) . ?
C40 C39 1.39(3) . ?
C40 C42 1.47(3) . ?
C40 C41 1.41(3) . ?
C9 C8 1.43(3) . ?
C9 C11 1.42(3) . ?
F1 C5 1.299(15) . ?
C14 C15 1.41(2) . ?
C14 C13 1.46(2) . ?
C15 C55 1.498(10) . ?
C78 H78A 0.9900 . ?
C78 H78B 0.9900 . ?
C78 C79 1.52(2) . ?
C55 H55A 0.9900 . ?
C55 H55B 0.9900 . ?
C55 C56 1.491(10) . ?
N8 C42 1.122(19) . ?
C12 C13 1.35(3) . ?
C12 C8 1.509(10) . ?
C12 C1 1.55(3) . ?
C66 H66A 0.9900 . ?
C66 H66B 0.9900 . ?
C66 C67 1.52(3) . ?
C84 H84A 0.9900 . ?
C84 H84B 0.9900 . ?
C84 C79 1.504(10) . ?
C84 C85 1.502(10) . ?
C13 H13 0.9500 . ?
C79 H79 1.0000 . ?
C79 C80 1.507(10) . ?
C8 C7 1.43(3) . ?
C67 H67 1.0000 . ?
C67 C68 1.508(10) . ?
C67 C72 1.506(10) . ?
C2 C3 1.3900 . ?
C2 C7 1.3900 . ?
C2 C1 1.42(2) . ?
C3 H3 0.9500 . ?
C3 C4 1.3900 . ?
C4 C5 1.3900 . ?
C5 C6 1.3900 . ?
C6 H6 0.9500 . ?
C6 C7 1.3900 . ?
C68 H68A 0.9900 . ?
C68 H68B 0.9900 . ?
C68 C69 1.506(10) . ?
C85 H85A 0.9900 . ?
C85 H85B 0.9900 . ?
C85 C86 1.495(10) . ?
N1 C11 1.11(2) . ?
C69 H69A 0.9900 . ?
C69 H69B 0.9900 . ?
C69 C70 1.495(10) . ?
C72 H72A 0.9900 . ?
C72 H72B 0.9900 . ?
C72 C73 1.504(10) . ?
C56 H56A 0.9900 . ?
C56 H56B 0.9900 . ?
C56 C57 1.498(9) . ?
C91 H91A 0.9900 . ?
C91 H91B 0.9900 . ?
C91 C92 1.504(10) . ?
C80 H80A 0.9900 . ?
C80 H80B 0.9900 . ?
C80 C81 1.502(11) . ?
C57 H57A 0.9900 . ?
C57 H57B 0.9900 . ?
C57 C58 1.481(9) . ?
C92 H92A 0.9900 . ?
C92 H92B 0.9900 . ?
C92 C93 1.507(10) . ?
C73 H73A 0.9900 . ?
C73 H73B 0.9900 . ?
C73 C74 1.503(10) . ?
O4 C51 1.319(10) . ?
O4 C52 1.324(10) . ?
C86 H86A 0.9900 . ?
C86 H86B 0.9900 . ?
C86 C87 1.513(10) . ?
C70 H70A 0.9900 . ?
C70 H70B 0.9900 . ?
C70 C71 1.491(10) . ?
O3 C51 1.265(10) . ?
C60 H60A 0.9900 . ?
C60 H60B 0.9900 . ?
C60 C61 1.510(10) . ?
C60 C59 1.501(11) . ?
C87 H87A 0.9900 . ?
C87 H87B 0.9900 . ?
C87 C88 1.504(11) . ?
C62 H62A 0.9900 . ?
C62 H62B 0.9900 . ?
C62 C61 1.501(11) . ?
C62 C63 1.498(10) . ?
C61 H61A 0.9900 . ?
C61 H61B 0.9900 . ?
C81 H81A 0.9900 . ?
C81 H81B 0.9900 . ?
C81 C82 1.509(10) . ?
C58 H58A 0.9900 . ?
C58 H58B 0.9900 . ?
C58 C59 1.505(9) . ?
C64 H64A 0.9900 . ?
C64 H64B 0.9900 . ?
C64 C63 1.499(11) . ?
C64 C65 1.496(10) . ?
C59 H59A 0.9900 . ?
C59 H59B 0.9900 . ?
C63 H63A 0.9900 . ?
C63 H63B 0.9900 . ?
C94 H94A 0.9900 . ?
C94 H94B 0.9900 . ?
C94 C93 1.502(10) . ?
C94 C95 1.510(10) . ?
C93 H93A 0.9900 . ?
C93 H93B 0.9900 . ?
C83 H83A 0.9800 . ?
C83 H83B 0.9800 . ?
C83 H83C 0.9799 . ?
C83 C82 1.494(10) . ?
C74 H74A 0.9900 . ?
C74 H74B 0.9900 . ?
C74 C75 1.508(9) . ?
C71 H71A 0.9800 . ?
C71 H71B 0.9800 . ?
C71 H71C 0.9800 . ?
C82 H82A 0.9900 . ?
C82 H82B 0.9900 . ?
C65 H65A 0.9800 . ?
C65 H65B 0.9800 . ?
C65 H65C 0.9800 . ?
C96 H96A 0.9900 . ?
C96 H96B 0.9900 . ?
C96 C97 1.485(11) . ?
C96 C95 1.509(11) . ?
C100 H10A 0.9801 . ?
C100 H10B 0.9800 . ?
C100 H10C 0.9800 . ?
C100 C99 1.502(11) . ?
C98 H98A 0.9899 . ?
C98 H98B 0.9899 . ?
C98 C97 1.496(11) . ?
C98 C99 1.506(11) . ?
C97 H97A 0.9900 . ?
C97 H97B 0.9900 . ?
C95 H95A 0.9900 . ?
C95 H95B 0.9900 . ?
C99 H99A 0.9900 . ?
C99 H99B 0.9900 . ?
C88 H88A 0.9900 . ?
C88 H88B 0.9900 . ?
C88 C89 1.507(10) . ?
C75 H75A 0.9900 . ?
C75 H75B 0.9900 . ?
C75 C76 1.500(7) . ?
C76 H76A 0.9900 . ?
C76 H76B 0.9900 . ?
C76 C77 1.506(9) . ?
C89 H89A 0.9800 . ?
C89 H89B 0.9800 . ?
C89 H89C 0.9800 . ?
C77 H77A 0.9800 . ?
C77 H77B 0.9800 . ?
C77 H77C 0.9800 . ?
F10 C54 1.383(19) . ?
F7 C53 1.367(19) . ?
F6 C53 1.341(19) . ?
F9 C54 1.389(19) . ?
F5 C53 1.39(2) . ?
F8 C54 1.393(19) . ?
C52 H52 1.0000 . ?
C52 C54 1.506(8) . ?
C52 C53 1.504(11) . ?

loop_
_smtbx_masks_void_nr
_smtbx_masks_void_average_x
_smtbx_masks_void_average_y
_smtbx_masks_void_average_z
_smtbx_masks_void_volume
_smtbx_masks_void_count_electrons
_smtbx_masks_void_content
1 -0.500 0.000 0.000 367.1 109.3 '2 CHCl3'
2 0.267 0.969 0.344 31.9 0.0 ?
3 0.733 0.031 0.656 31.9 0.0 ?
